data_2234840
loop_
_publ_author_name
'Wei, Han-Chang'
'Huang, Wan-Yun'
'Zhou, Xiang'
'Shi, Meng'
'Liang, Fu-Pei'

_publ_section_title
;
 Bis[\m-<i>N</i>'-(adamantan-1-ylcarbonyl)-2-oxidobenzohydrazidato(3{-})]tetrapyridinetrinickel(II)
 dimethylformamide monosolvate monohydrate
;
_journal_coeditor_code XU5481
_journal_issue 5
_journal_name_full 'Acta Crystallographica Section E'
_journal_page_first m619
_journal_page_last m620
_journal_paper_doi 10.1107/S1600536812013396
_journal_volume 68
_journal_year 2012
_chemical_formula_iupac '[Ni3 (C18 H19 N2 O3)2 (C5 H5 N)4], C3 H7 N O, H2 O'
_chemical_formula_moiety 'C56 H58 N8 Ni3 O6, C3 H7 N O, H2 O'
_chemical_formula_sum 'C59 H67 N9 Ni3 O8'
_chemical_formula_weight 1206.35
_chemical_name_systematic
;
Bis[\m-<i>N</i>'-(adamantan-1-ylcarbonyl)-2-
oxidobenzohydrazidato(3-)]tetrapyridinetrinickel(II)
dimethylformamide monosolvate monohydrate
;
_space_group_IT_number 2
_symmetry_cell_setting triclinic
_symmetry_space_group_name_Hall '-P 1'
_symmetry_space_group_name_H-M 'P -1'
_atom_sites_solution_hydrogens geom
_atom_sites_solution_primary direct
_atom_sites_solution_secondary difmap
_audit_creation_method SHELXL-97
_cell_angle_alpha 62.0610(10)
_cell_angle_beta 72.2610(10)
_cell_angle_gamma 85.2020(10)
_cell_formula_units_Z 2
_cell_length_a 14.3496(8)
_cell_length_b 14.8499(9)
_cell_length_c 15.2256(9)
_cell_measurement_reflns_used 6088
_cell_measurement_temperature 185(2)
_cell_measurement_theta_max 26.0357
_cell_measurement_theta_min 2.2316
_cell_volume 2723.3(3)
_computing_cell_refinement 'SAINT (Bruker, 2007)'
_computing_data_collection 'SMART (Bruker, 2007)'
_computing_data_reduction 'SAINT (Bruker, 2007)'
_computing_molecular_graphics 'SHELXTL (Sheldrick, 2008)'
_computing_publication_material 'SHELXTL (Sheldrick, 2008)'
_computing_structure_refinement 'SHELXTL (Sheldrick, 2008)'
_computing_structure_solution 'SHELXTL (Sheldrick, 2008)'
_diffrn_ambient_temperature 185(2)
_diffrn_measured_fraction_theta_full 0.983
_diffrn_measured_fraction_theta_max 0.983
_diffrn_measurement_device_type 'Bruker SMART 1000 CCD area-detector'
_diffrn_measurement_method '\f and \w scans'
_diffrn_radiation_monochromator graphite
_diffrn_radiation_source 'fine-focus sealed tube'
_diffrn_radiation_type MoK\a
_diffrn_radiation_wavelength 0.71073
_diffrn_reflns_av_R_equivalents 0.0157
_diffrn_reflns_av_sigmaI/netI 0.0328
_diffrn_reflns_limit_h_max 17
_diffrn_reflns_limit_h_min -16
_diffrn_reflns_limit_k_max 17
_diffrn_reflns_limit_k_min -17
_diffrn_reflns_limit_l_max 18
_diffrn_reflns_limit_l_min -15
_diffrn_reflns_number 13829
_diffrn_reflns_theta_full 25.05
_diffrn_reflns_theta_max 25.05
_diffrn_reflns_theta_min 1.59
_diffrn_standards_number 0
_exptl_absorpt_coefficient_mu 1.092
_exptl_absorpt_correction_T_max 0.8534
_exptl_absorpt_correction_T_min 0.7570
_exptl_absorpt_correction_type multi-scan
_exptl_absorpt_process_details '(SADABS; Bruker, 2001)'
_exptl_crystal_colour red
_exptl_crystal_density_diffrn 1.471
_exptl_crystal_density_method 'not measured'
_exptl_crystal_description block
_exptl_crystal_F_000 1264
_exptl_crystal_size_max 0.27
_exptl_crystal_size_mid 0.22
_exptl_crystal_size_min 0.15
_refine_diff_density_max 0.385
_refine_diff_density_min -0.657
_refine_ls_extinction_method none
_refine_ls_goodness_of_fit_ref 1.037
_refine_ls_hydrogen_treatment constr
_refine_ls_matrix_type full
_refine_ls_number_parameters 714
_refine_ls_number_reflns 9496
_refine_ls_number_restraints 0
_refine_ls_restrained_S_all 1.037
_refine_ls_R_factor_all 0.0458
_refine_ls_R_factor_gt 0.0370
_refine_ls_shift/su_max 0.000
_refine_ls_shift/su_mean 0.000
_refine_ls_structure_factor_coef Fsqd
_refine_ls_weighting_details 'calc w=1/[\s^2^(Fo^2^)+(0.0519P)^2^+1.7341P] where P=(Fo^2^+2Fc^2^)/3'
_refine_ls_weighting_scheme calc
_refine_ls_wR_factor_gt 0.0941
_refine_ls_wR_factor_ref 0.0997
_reflns_number_gt 8034
_reflns_number_total 9496
_reflns_threshold_expression I>2sigma(I)
_cod_data_source_file xu5481.cif
_cod_data_source_block I
_cod_database_code 2234840
_cod_database_fobs_code 2234840

loop_
_symmetry_equiv_pos_as_xyz
'x, y, z'
'-x, -y, -z'

loop_
_atom_site_type_symbol
_atom_site_label
_atom_site_fract_x
_atom_site_fract_y
_atom_site_fract_z
_atom_site_U_iso_or_equiv
_atom_site_adp_type
_atom_site_calc_flag
_atom_site_refinement_flags
_atom_site_occupancy
_atom_site_symmetry_multiplicity
C C1 0.29062(18) 0.3762(2) 0.3952(2) 0.0228(6) Uani d . 1 1
C C2 0.35980(19) 0.4437(2) 0.2850(2) 0.0258(6) Uani d . 1 1
H H2A 0.3704 0.4078 0.2424 0.031 Uiso calc R 1 1
H H2B 0.3294 0.5082 0.2507 0.031 Uiso calc R 1 1
C C3 0.3398(2) 0.2765(2) 0.4466(2) 0.0299(6) Uani d . 1 1
H H3A 0.2965 0.2322 0.5176 0.036 Uiso calc R 1 1
H H3B 0.3501 0.2393 0.4053 0.036 Uiso calc R 1 1
C C4 0.4391(2) 0.3006(3) 0.4531(2) 0.0360(7) Uani d . 1 1
H H4 0.4703 0.2354 0.4863 0.043 Uiso calc R 1 1
C C5 0.5064(2) 0.3679(3) 0.3430(2) 0.0364(7) Uani d . 1 1
H H5A 0.5175 0.3315 0.3008 0.044 Uiso calc R 1 1
H H5B 0.5706 0.3831 0.3466 0.044 Uiso calc R 1 1
C C6 0.4585(2) 0.4677(2) 0.2919(2) 0.0320(7) Uani d . 1 1
H H6 0.5026 0.5116 0.2201 0.038 Uiso calc R 1 1
C C7 0.4238(2) 0.3567(3) 0.5181(3) 0.0439(8) Uani d . 1 1
H H7A 0.4877 0.3716 0.5227 0.053 Uiso calc R 1 1
H H7B 0.3811 0.3132 0.5897 0.053 Uiso calc R 1 1
C C8 0.3763(2) 0.4563(3) 0.4670(3) 0.0404(8) Uani d . 1 1
H H8 0.3661 0.4930 0.5096 0.048 Uiso calc R 1 1
C C9 0.4435(2) 0.5240(3) 0.3569(3) 0.0403(8) Uani d . 1 1
H H9A 0.4135 0.5891 0.3240 0.048 Uiso calc R 1 1
H H9B 0.5076 0.5398 0.3604 0.048 Uiso calc R 1 1
C C10 0.2769(2) 0.4329(2) 0.4610(2) 0.0313(7) Uani d . 1 1
H H10A 0.2457 0.4975 0.4291 0.038 Uiso calc R 1 1
H H10B 0.2331 0.3901 0.5323 0.038 Uiso calc R 1 1
C C11 0.19072(18) 0.3516(2) 0.39238(19) 0.0216(5) Uani d . 1 1
C C12 0.04791(18) 0.30740(19) 0.27002(19) 0.0213(5) Uani d . 1 1
C C13 -0.05672(18) 0.28752(19) 0.2881(2) 0.0223(5) Uani d . 1 1
C C14 -0.0812(2) 0.2582(2) 0.2221(2) 0.0279(6) Uani d . 1 1
H H14 -0.0301 0.2530 0.1681 0.033 Uiso calc R 1 1
C C15 -0.1763(2) 0.2367(2) 0.2332(2) 0.0327(7) Uani d . 1 1
H H15 -0.1907 0.2155 0.1885 0.039 Uiso calc R 1 1
C C16 -0.2518(2) 0.2463(2) 0.3109(2) 0.0345(7) Uani d . 1 1
H H16 -0.3181 0.2333 0.3182 0.041 Uiso calc R 1 1
C C17 -0.23028(19) 0.2746(2) 0.3770(2) 0.0307(6) Uani d . 1 1
H H17 -0.2825 0.2814 0.4292 0.037 Uiso calc R 1 1
C C18 -0.13288(19) 0.2938(2) 0.3693(2) 0.0243(6) Uani d . 1 1
C C19 -0.1626(2) 0.2900(2) 0.6377(2) 0.0325(7) Uani d . 1 1
H H19 -0.1903 0.2518 0.6150 0.039 Uiso calc R 1 1
C C20 -0.2156(2) 0.2941(2) 0.7278(2) 0.0362(7) Uani d . 1 1
H H20 -0.2779 0.2578 0.7673 0.043 Uiso calc R 1 1
C C21 -0.1772(2) 0.3516(2) 0.7602(2) 0.0364(7) Uani d . 1 1
H H21 -0.2131 0.3560 0.8216 0.044 Uiso calc R 1 1
C C22 -0.0864(2) 0.4021(2) 0.7018(2) 0.0324(7) Uani d . 1 1
H H22 -0.0590 0.4433 0.7215 0.039 Uiso calc R 1 1
C C23 -0.0353(2) 0.3926(2) 0.6140(2) 0.0279(6) Uani d . 1 1
H H23 0.0287 0.4253 0.5757 0.033 Uiso calc R 1 1
C C24 0.2374(2) 0.4137(2) -0.0965(2) 0.0319(6) Uani d . 1 1
H H24A 0.2207 0.4227 -0.0331 0.038 Uiso calc R 1 1
H H24B 0.3019 0.4507 -0.1430 0.038 Uiso calc R 1 1
C C25 0.1590(2) 0.4585(2) -0.1525(2) 0.0350(7) Uani d . 1 1
H H25 0.1561 0.5329 -0.1721 0.042 Uiso calc R 1 1
C C26 0.0597(2) 0.4028(2) -0.0788(2) 0.0360(7) Uani d . 1 1
H H26A 0.0083 0.4319 -0.1135 0.043 Uiso calc R 1 1
H H26B 0.0429 0.4117 -0.0154 0.043 Uiso calc R 1 1
C C27 0.0641(2) 0.2892(2) -0.0488(2) 0.0336(7) Uani d . 1 1
H H27 -0.0012 0.2529 -0.0009 0.040 Uiso calc R 1 1
C C28 0.0900(2) 0.2746(3) -0.1456(2) 0.0392(7) Uani d . 1 1
H H28A 0.0385 0.3009 -0.1807 0.047 Uiso calc R 1 1
H H28B 0.0937 0.2010 -0.1257 0.047 Uiso calc R 1 1
C C29 0.1886(2) 0.3319(3) -0.2198(2) 0.0392(8) Uani d . 1 1
H H29 0.2049 0.3230 -0.2839 0.047 Uiso calc R 1 1
C C30 0.2681(2) 0.2875(3) -0.1657(2) 0.0345(7) Uani d . 1 1
H H30A 0.3325 0.3236 -0.2136 0.041 Uiso calc R 1 1
H H30B 0.2722 0.2143 -0.1476 0.041 Uiso calc R 1 1
C C31 0.1426(2) 0.2434(2) 0.0066(2) 0.0289(6) Uani d . 1 1
H H31A 0.1450 0.1698 0.0260 0.035 Uiso calc R 1 1
H H31B 0.1256 0.2502 0.0712 0.035 Uiso calc R 1 1
C C32 0.1844(2) 0.4455(3) -0.2508(2) 0.0413(8) Uani d . 1 1
H H32A 0.1341 0.4748 -0.2869 0.050 Uiso calc R 1 1
H H32B 0.2486 0.4820 -0.2989 0.050 Uiso calc R 1 1
C C33 0.32242(19) 0.2535(2) -0.0119(2) 0.0247(6) Uani d . 1 1
C C34 0.24377(19) 0.2993(2) -0.0659(2) 0.0243(6) Uani d . 1 1
C C35 0.42577(18) 0.1992(2) 0.1817(2) 0.0222(5) Uani d . 1 1
C C36 0.50165(19) 0.1339(2) 0.2230(2) 0.0264(6) Uani d . 1 1
C C37 0.5680(2) 0.0860(2) 0.1709(2) 0.0331(7) Uani d . 1 1
C C38 0.6336(2) 0.0212(3) 0.2204(3) 0.0467(9) Uani d . 1 1
H H38 0.6772 -0.0131 0.1871 0.056 Uiso calc R 1 1
C C39 0.6363(2) 0.0061(3) 0.3159(3) 0.0469(9) Uani d . 1 1
H H39 0.6819 -0.0372 0.3472 0.056 Uiso calc R 1 1
C C40 0.5723(2) 0.0543(3) 0.3662(3) 0.0407(8) Uani d . 1 1
H H40 0.5738 0.0445 0.4320 0.049 Uiso calc R 1 1
C C41 0.5066(2) 0.1165(2) 0.3199(2) 0.0309(6) Uani d . 1 1
H H41 0.4628 0.1490 0.3551 0.037 Uiso calc R 1 1
C C42 0.6283(2) 0.0585(2) -0.0914(3) 0.0362(7) Uani d . 1 1
H H42 0.6447 0.0297 -0.0281 0.043 Uiso calc R 1 1
C C43 0.6803(2) 0.0324(3) -0.1681(3) 0.0433(8) Uani d . 1 1
H H43 0.7317 -0.0124 -0.1578 0.052 Uiso calc R 1 1
C C44 0.6563(2) 0.0725(3) -0.2593(3) 0.0464(9) Uani d . 1 1
H H44 0.6907 0.0555 -0.3130 0.056 Uiso calc R 1 1
C C45 0.5820(2) 0.1375(3) -0.2717(3) 0.0477(9) Uani d . 1 1
H H45 0.5640 0.1662 -0.3341 0.057 Uiso calc R 1 1
C C46 0.5337(2) 0.1605(3) -0.1918(3) 0.0407(8) Uani d . 1 1
H H46 0.4822 0.2054 -0.2009 0.049 Uiso calc R 1 1
C C47 0.37565(19) 0.4790(2) 0.0152(2) 0.0283(6) Uani d . 1 1
H H47 0.4239 0.4310 0.0160 0.034 Uiso calc R 1 1
C C48 0.3986(2) 0.5787(2) -0.0627(2) 0.0339(7) Uani d . 1 1
H H48 0.4616 0.5988 -0.1131 0.041 Uiso calc R 1 1
C C49 0.3285(2) 0.6488(2) -0.0661(2) 0.0358(7) Uani d . 1 1
H H49 0.3420 0.7178 -0.1192 0.043 Uiso calc R 1 1
C C50 0.2380(2) 0.6164(2) 0.0096(2) 0.0330(7) Uani d . 1 1
H H50 0.1880 0.6626 0.0091 0.040 Uiso calc R 1 1
C C51 0.2220(2) 0.5157(2) 0.0856(2) 0.0269(6) Uani d . 1 1
H H51 0.1601 0.4942 0.1380 0.032 Uiso calc R 1 1
C C52 0.1332(2) 0.0861(2) 0.2905(2) 0.0290(6) Uani d . 1 1
H H52 0.1220 0.1183 0.2243 0.035 Uiso calc R 1 1
C C53 0.2090(2) 0.0869(2) 0.4018(2) 0.0327(7) Uani d . 1 1
H H53 0.2526 0.1194 0.4160 0.039 Uiso calc R 1 1
C C54 0.1647(2) -0.0083(2) 0.4786(2) 0.0398(8) Uani d . 1 1
H H54 0.1775 -0.0398 0.5439 0.048 Uiso calc R 1 1
C C55 0.0864(2) -0.0088(2) 0.3630(2) 0.0372(7) Uani d . 1 1
H H55 0.0441 -0.0408 0.3469 0.045 Uiso calc R 1 1
C C59 -0.0459(3) 0.0942(4) 0.8286(4) 0.0659(11) Uani d . 1 1
H H59 -0.0609 0.1617 0.7873 0.079 Uiso calc R 1 1
C C60 0.0721(4) -0.0299(4) 0.8530(5) 0.115(2) Uani d . 1 1
H H60A 0.1205 -0.0217 0.8827 0.172 Uiso calc R 1 1
H H60B 0.1021 -0.0607 0.8073 0.172 Uiso calc R 1 1
H H60C 0.0158 -0.0744 0.9093 0.172 Uiso calc R 1 1
C C61 0.1112(3) 0.1364(4) 0.6989(3) 0.0745(13) Uani d . 1 1
H H61A 0.0816 0.2009 0.6660 0.112 Uiso calc R 1 1
H H61B 0.1313 0.1063 0.6515 0.112 Uiso calc R 1 1
H H61C 0.1686 0.1494 0.7144 0.112 Uiso calc R 1 1
N N1 0.17739(14) 0.33462(16) 0.31992(16) 0.0207(5) Uani d . 1 1
N N2 0.07407(14) 0.31891(17) 0.34132(16) 0.0209(5) Uani d . 1 1
N N3 -0.07305(16) 0.33827(18) 0.58081(17) 0.0264(5) Uani d . 1 1
N N4 0.32325(15) 0.25005(17) 0.07580(17) 0.0224(5) Uani d . 1 1
N N5 0.40790(15) 0.19873(17) 0.10142(17) 0.0238(5) Uani d . 1 1
N N6 0.55583(16) 0.12256(19) -0.10201(19) 0.0311(5) Uani d . 1 1
N N7 0.28944(15) 0.44640(17) 0.08939(16) 0.0217(5) Uani d . 1 1
N N8 0.0404(2) 0.0667(2) 0.7946(3) 0.0532(8) Uani d . 1 1
C C62 0.1021(2) -0.0562(2) 0.4588(2) 0.0390(7) Uani d . 1 1
H H62 0.0701 -0.1211 0.5105 0.047 Uiso calc R 1 1
N N10 0.19352(16) 0.13518(17) 0.30863(17) 0.0255(5) Uani d . 1 1
Ni Ni1 -0.00220(2) 0.32886(3) 0.45606(3) 0.02189(10) Uani d . 1 1
Ni Ni2 0.24878(2) 0.29225(3) 0.19742(2) 0.01995(9) Uani d . 1 1
Ni Ni3 0.48439(2) 0.15812(3) 0.00729(3) 0.02747(10) Uani d . 1 1
O O1 0.11573(13) 0.34834(15) 0.46962(14) 0.0266(4) Uani d . 1 1
O O2 0.11103(12) 0.31102(14) 0.18823(13) 0.0220(4) Uani d . 1 1
O O3 -0.11911(13) 0.31607(15) 0.43894(14) 0.0279(4) Uani d . 1 1
O O4 0.39292(14) 0.21619(16) -0.06013(15) 0.0320(5) Uani d . 1 1
O O5 0.37708(12) 0.24968(14) 0.22717(14) 0.0252(4) Uani d . 1 1
O O6 0.57437(14) 0.09919(18) 0.07684(17) 0.0400(5) Uani d . 1 1
O O7 -0.1092(2) 0.0409(3) 0.9089(3) 0.0913(11) Uani d . 1 1
O O8 0.2154(3) 0.8318(3) 0.0105(3) 0.1010(12) Uani d . 1 1
H H8B 0.2758 0.8522 -0.0146 0.121 Uiso d R 1 1
H H8A 0.1839 0.8705 0.0345 0.121 Uiso d R 1 1

loop_
_atom_site_aniso_label
_atom_site_aniso_U_11
_atom_site_aniso_U_22
_atom_site_aniso_U_33
_atom_site_aniso_U_12
_atom_site_aniso_U_13
_atom_site_aniso_U_23
C1 0.0212(13) 0.0271(14) 0.0230(14) 0.0013(11) -0.0071(11) -0.0137(12)
C2 0.0239(14) 0.0304(15) 0.0240(14) 0.0002(12) -0.0054(11) -0.0141(12)
C3 0.0283(15) 0.0338(16) 0.0276(15) 0.0035(12) -0.0102(12) -0.0134(13)
C4 0.0278(15) 0.0461(19) 0.0400(17) 0.0085(14) -0.0185(14) -0.0206(15)
C5 0.0231(14) 0.052(2) 0.0422(18) 0.0041(14) -0.0113(13) -0.0275(16)
C6 0.0217(14) 0.0419(18) 0.0324(16) -0.0059(13) -0.0032(12) -0.0190(14)
C7 0.0322(17) 0.070(2) 0.0373(18) -0.0011(16) -0.0166(14) -0.0273(18)
C8 0.0330(16) 0.063(2) 0.0461(19) -0.0016(15) -0.0109(14) -0.0418(18)
C9 0.0295(16) 0.050(2) 0.053(2) -0.0046(14) -0.0106(15) -0.0339(17)
C10 0.0290(15) 0.0447(18) 0.0298(15) 0.0033(13) -0.0089(12) -0.0251(14)
C11 0.0216(13) 0.0208(13) 0.0209(13) 0.0021(11) -0.0063(11) -0.0086(11)
C12 0.0233(13) 0.0176(13) 0.0218(13) 0.0041(10) -0.0086(11) -0.0076(11)
C13 0.0197(13) 0.0199(13) 0.0242(14) 0.0019(10) -0.0082(11) -0.0069(11)
C14 0.0265(14) 0.0333(16) 0.0276(15) 0.0056(12) -0.0108(12) -0.0162(13)
C15 0.0301(15) 0.0392(17) 0.0367(17) 0.0019(13) -0.0152(13) -0.0209(14)
C16 0.0242(15) 0.0390(18) 0.0428(18) 0.0020(13) -0.0132(13) -0.0192(15)
C17 0.0203(14) 0.0358(17) 0.0334(16) 0.0045(12) -0.0054(12) -0.0161(13)
C18 0.0237(13) 0.0225(14) 0.0243(14) 0.0039(11) -0.0074(11) -0.0092(11)
C19 0.0285(15) 0.0390(17) 0.0290(15) -0.0002(13) -0.0028(12) -0.0182(14)
C20 0.0287(15) 0.0429(18) 0.0281(16) 0.0012(14) 0.0008(12) -0.0151(14)
C21 0.0401(17) 0.0429(18) 0.0271(16) 0.0132(15) -0.0061(13) -0.0212(14)
C22 0.0404(17) 0.0335(16) 0.0318(16) 0.0125(14) -0.0155(14) -0.0209(14)
C23 0.0280(14) 0.0295(15) 0.0271(15) 0.0044(12) -0.0099(12) -0.0134(13)
C24 0.0346(16) 0.0306(16) 0.0338(16) 0.0027(13) -0.0130(13) -0.0161(13)
C25 0.0460(18) 0.0265(16) 0.0359(17) 0.0062(14) -0.0204(14) -0.0130(13)
C26 0.0341(16) 0.0458(19) 0.0361(17) 0.0154(14) -0.0194(14) -0.0220(15)
C27 0.0298(15) 0.0387(17) 0.0314(16) -0.0002(13) -0.0119(13) -0.0135(14)
C28 0.0503(19) 0.0368(18) 0.0417(18) 0.0061(15) -0.0286(16) -0.0187(15)
C29 0.0503(19) 0.049(2) 0.0259(16) 0.0110(16) -0.0180(14) -0.0207(15)
C30 0.0394(17) 0.0446(19) 0.0255(15) 0.0098(14) -0.0113(13) -0.0212(14)
C31 0.0304(15) 0.0310(16) 0.0247(14) 0.0017(12) -0.0098(12) -0.0116(12)
C32 0.0472(19) 0.0436(19) 0.0267(16) 0.0047(15) -0.0159(14) -0.0088(14)
C33 0.0221(13) 0.0252(14) 0.0263(14) 0.0023(11) -0.0045(11) -0.0135(12)
C34 0.0270(14) 0.0288(15) 0.0219(14) 0.0051(12) -0.0085(11) -0.0153(12)
C35 0.0189(13) 0.0202(13) 0.0252(14) 0.0000(10) -0.0044(11) -0.0098(11)
C36 0.0196(13) 0.0234(14) 0.0349(16) 0.0023(11) -0.0085(12) -0.0126(12)
C37 0.0264(15) 0.0354(17) 0.0438(18) 0.0089(13) -0.0142(13) -0.0225(14)
C38 0.0337(17) 0.054(2) 0.064(2) 0.0227(16) -0.0216(17) -0.0357(19)
C39 0.0396(18) 0.046(2) 0.060(2) 0.0202(16) -0.0303(17) -0.0215(18)
C40 0.0344(17) 0.046(2) 0.0403(18) 0.0066(15) -0.0181(14) -0.0152(15)
C41 0.0263(14) 0.0329(16) 0.0322(16) 0.0049(12) -0.0104(12) -0.0136(13)
C42 0.0305(16) 0.0313(17) 0.0423(18) 0.0044(13) -0.0026(13) -0.0190(14)
C43 0.0399(18) 0.0385(19) 0.051(2) 0.0077(15) -0.0027(16) -0.0281(17)
C44 0.0412(19) 0.052(2) 0.052(2) -0.0002(16) 0.0056(16) -0.0393(18)
C45 0.0409(19) 0.065(2) 0.045(2) 0.0048(17) -0.0049(16) -0.0367(19)
C46 0.0296(16) 0.052(2) 0.0433(19) 0.0060(15) -0.0043(14) -0.0289(17)
C47 0.0227(14) 0.0369(17) 0.0275(15) 0.0014(12) -0.0081(12) -0.0163(13)
C48 0.0263(15) 0.0441(18) 0.0266(15) -0.0067(13) -0.0061(12) -0.0125(14)
C49 0.0414(17) 0.0292(16) 0.0310(16) -0.0070(14) -0.0132(14) -0.0068(13)
C50 0.0370(16) 0.0272(16) 0.0342(16) 0.0054(13) -0.0110(13) -0.0142(13)
C51 0.0300(15) 0.0270(15) 0.0255(14) 0.0031(12) -0.0059(12) -0.0156(12)
C52 0.0335(15) 0.0264(15) 0.0276(15) 0.0029(12) -0.0098(12) -0.0127(12)
C53 0.0384(16) 0.0301(16) 0.0309(16) 0.0036(13) -0.0137(13) -0.0135(13)
C54 0.056(2) 0.0329(17) 0.0248(16) 0.0079(15) -0.0145(15) -0.0082(13)
C55 0.0380(17) 0.0290(16) 0.0439(19) -0.0007(13) -0.0125(14) -0.0158(14)
C59 0.054(2) 0.069(3) 0.088(3) 0.014(2) -0.023(2) -0.048(3)
C60 0.072(3) 0.061(3) 0.136(5) 0.023(3) -0.002(3) -0.006(3)
C61 0.080(3) 0.068(3) 0.066(3) 0.001(2) -0.013(2) -0.029(2)
N1 0.0151(10) 0.0241(12) 0.0219(11) 0.0009(9) -0.0050(9) -0.0102(9)
N2 0.0158(10) 0.0261(12) 0.0202(11) 0.0003(9) -0.0043(9) -0.0109(9)
N3 0.0254(12) 0.0298(13) 0.0240(12) 0.0032(10) -0.0053(10) -0.0141(10)
N4 0.0203(11) 0.0229(12) 0.0253(12) 0.0070(9) -0.0084(9) -0.0121(10)
N5 0.0178(11) 0.0253(12) 0.0294(12) 0.0069(9) -0.0073(9) -0.0144(10)
N6 0.0250(12) 0.0323(14) 0.0361(14) 0.0027(10) -0.0028(10) -0.0200(11)
N7 0.0230(11) 0.0241(12) 0.0195(11) 0.0016(9) -0.0064(9) -0.0111(9)
N8 0.0508(18) 0.0444(18) 0.072(2) 0.0105(15) -0.0221(16) -0.0325(17)
C62 0.0445(18) 0.0221(15) 0.0374(18) 0.0008(13) -0.0065(14) -0.0068(13)
N10 0.0253(12) 0.0252(12) 0.0243(12) 0.0058(10) -0.0068(10) -0.0114(10)
Ni1 0.01830(17) 0.0270(2) 0.02113(18) 0.00131(14) -0.00339(14) -0.01332(15)
Ni2 0.01796(17) 0.02193(18) 0.02015(18) 0.00337(13) -0.00538(13) -0.01051(14)
Ni3 0.02173(18) 0.0325(2) 0.0326(2) 0.00796(15) -0.00624(15) -0.02078(17)
O1 0.0220(9) 0.0373(11) 0.0223(10) -0.0003(8) -0.0033(8) -0.0171(9)
O2 0.0203(9) 0.0279(10) 0.0191(9) 0.0030(8) -0.0062(7) -0.0122(8)
O3 0.0195(9) 0.0387(12) 0.0287(10) 0.0031(8) -0.0049(8) -0.0199(9)
O4 0.0289(10) 0.0426(12) 0.0322(11) 0.0137(9) -0.0097(9) -0.0252(10)
O5 0.0221(9) 0.0299(10) 0.0289(10) 0.0070(8) -0.0092(8) -0.0178(9)
O6 0.0298(11) 0.0536(14) 0.0497(14) 0.0211(10) -0.0163(10) -0.0348(12)
O7 0.0562(19) 0.088(2) 0.124(3) 0.0048(18) -0.004(2) -0.058(2)
O8 0.092(3) 0.090(3) 0.104(3) 0.002(2) -0.002(2) -0.048(2)

loop_
_atom_type_symbol
_atom_type_description
_atom_type_scat_dispersion_real
_atom_type_scat_dispersion_imag
_atom_type_scat_source
C C 0.0033 0.0016 'International Tables Vol C Tables 4.2.6.8 and 6.1.1.4'
H H 0.0000 0.0000 'International Tables Vol C Tables 4.2.6.8 and 6.1.1.4'
N N 0.0061 0.0033 'International Tables Vol C Tables 4.2.6.8 and 6.1.1.4'
O O 0.0106 0.0060 'International Tables Vol C Tables 4.2.6.8 and 6.1.1.4'
Ni Ni 0.3393 1.1124 'International Tables Vol C Tables 4.2.6.8 and 6.1.1.4'

loop_
_geom_angle_atom_site_label_1
_geom_angle_atom_site_label_2
_geom_angle_atom_site_label_3
_geom_angle
C11 C1 C3 110.0(2)
C11 C1 C2 111.9(2)
C3 C1 C2 108.5(2)
C11 C1 C10 109.4(2)
C3 C1 C10 108.2(2)
C2 C1 C10 108.7(2)
C6 C2 C1 110.0(2)
C6 C2 H2A 109.7
C1 C2 H2A 109.7
C6 C2 H2B 109.7
C1 C2 H2B 109.7
H2A C2 H2B 108.2
C4 C3 C1 110.3(2)
C4 C3 H3A 109.6
C1 C3 H3A 109.6
C4 C3 H3B 109.6
C1 C3 H3B 109.6
H3A C3 H3B 108.1
C7 C4 C5 109.4(3)
C7 C4 C3 109.9(2)
C5 C4 C3 109.4(2)
C7 C4 H4 109.4
C5 C4 H4 109.4
C3 C4 H4 109.4
C4 C5 C6 109.4(2)
C4 C5 H5A 109.8
C6 C5 H5A 109.8
C4 C5 H5B 109.8
C6 C5 H5B 109.8
H5A C5 H5B 108.2
C9 C6 C5 109.2(2)
C9 C6 C2 110.3(2)
C5 C6 C2 109.5(2)
C9 C6 H6 109.3
C5 C6 H6 109.3
C2 C6 H6 109.3
C4 C7 C8 109.1(2)
C4 C7 H7A 109.9
C8 C7 H7A 109.9
C4 C7 H7B 109.9
C8 C7 H7B 109.9
H7A C7 H7B 108.3
C7 C8 C9 109.7(3)
C7 C8 C10 109.8(3)
C9 C8 C10 109.6(2)
C7 C8 H8 109.3
C9 C8 H8 109.3
C10 C8 H8 109.3
C6 C9 C8 109.1(3)
C6 C9 H9A 109.9
C8 C9 H9A 109.9
C6 C9 H9B 109.9
C8 C9 H9B 109.9
H9A C9 H9B 108.3
C8 C10 C1 110.3(2)
C8 C10 H10A 109.6
C1 C10 H10A 109.6
C8 C10 H10B 109.6
C1 C10 H10B 109.6
H10A C10 H10B 108.1
N1 C11 O1 120.6(2)
N1 C11 C1 124.4(2)
O1 C11 C1 115.0(2)
O2 C12 N2 122.0(2)
O2 C12 C13 119.4(2)
N2 C12 C13 118.6(2)
C14 C13 C18 118.7(2)
C14 C13 C12 117.6(2)
C18 C13 C12 123.7(2)
C15 C14 C13 122.1(3)
C15 C14 H14 118.9
C13 C14 H14 118.9
C14 C15 C16 119.2(3)
C14 C15 H15 120.4
C16 C15 H15 120.4
C17 C16 C15 120.1(3)
C17 C16 H16 120.0
C15 C16 H16 120.0
C16 C17 C18 121.7(3)
C16 C17 H17 119.1
C18 C17 H17 119.1
O3 C18 C17 117.5(2)
O3 C18 C13 124.5(2)
C17 C18 C13 118.0(2)
N3 C19 C20 122.1(3)
N3 C19 H19 118.9
C20 C19 H19 118.9
C19 C20 C21 119.5(3)
C19 C20 H20 120.2
C21 C20 H20 120.2
C22 C21 C20 118.7(3)
C22 C21 H21 120.7
C20 C21 H21 120.7
C21 C22 C23 119.3(3)
C21 C22 H22 120.3
C23 C22 H22 120.3
N3 C23 C22 122.3(3)
N3 C23 H23 118.8
C22 C23 H23 118.8
C25 C24 C34 110.4(2)
C25 C24 H24A 109.6
C34 C24 H24A 109.6
C25 C24 H24B 109.6
C34 C24 H24B 109.6
H24A C24 H24B 108.1
C26 C25 C32 109.7(3)
C26 C25 C24 108.9(2)
C32 C25 C24 110.0(2)
C26 C25 H25 109.4
C32 C25 H25 109.4
C24 C25 H25 109.4
C25 C26 C27 109.4(2)
C25 C26 H26A 109.8
C27 C26 H26A 109.8
C25 C26 H26B 109.8
C27 C26 H26B 109.8
H26A C26 H26B 108.2
C28 C27 C26 110.2(2)
C28 C27 C31 108.6(2)
C26 C27 C31 110.0(2)
C28 C27 H27 109.3
C26 C27 H27 109.3
C31 C27 H27 109.3
C27 C28 C29 109.4(2)
C27 C28 H28A 109.8
C29 C28 H28A 109.8
C27 C28 H28B 109.8
C29 C28 H28B 109.8
H28A C28 H28B 108.2
C28 C29 C32 110.5(3)
C28 C29 C30 109.0(3)
C32 C29 C30 109.6(3)
C28 C29 H29 109.2
C32 C29 H29 109.2
C30 C29 H29 109.2
C29 C30 C34 110.1(2)
C29 C30 H30A 109.6
C34 C30 H30A 109.6
C29 C30 H30B 109.6
C34 C30 H30B 109.6
H30A C30 H30B 108.2
C27 C31 C34 110.0(2)
C27 C31 H31A 109.7
C34 C31 H31A 109.7
C27 C31 H31B 109.7
C34 C31 H31B 109.7
H31A C31 H31B 108.2
C29 C32 C25 108.9(2)
C29 C32 H32A 109.9
C25 C32 H32A 109.9
C29 C32 H32B 109.9
C25 C32 H32B 109.9
H32A C32 H32B 108.3
O4 C33 N4 120.3(2)
O4 C33 C34 114.5(2)
N4 C33 C34 125.3(2)
C33 C34 C24 111.4(2)
C33 C34 C30 109.7(2)
C24 C34 C30 108.4(2)
C33 C34 C31 110.3(2)
C24 C34 C31 108.6(2)
C30 C34 C31 108.4(2)
O5 C35 N5 122.6(2)
O5 C35 C36 119.3(2)
N5 C35 C36 118.0(2)
C41 C36 C37 118.1(2)
C41 C36 C35 118.4(2)
C37 C36 C35 123.5(2)
O6 C37 C38 117.0(3)
O6 C37 C36 124.5(3)
C38 C37 C36 118.5(3)
C39 C38 C37 121.7(3)
C39 C38 H38 119.2
C37 C38 H38 119.2
C38 C39 C40 119.8(3)
C38 C39 H39 120.1
C40 C39 H39 120.1
C41 C40 C39 119.3(3)
C41 C40 H40 120.3
C39 C40 H40 120.3
C40 C41 C36 122.6(3)
C40 C41 H41 118.7
C36 C41 H41 118.7
N6 C42 C43 123.3(3)
N6 C42 H42 118.3
C43 C42 H42 118.3
C44 C43 C42 118.8(3)
C44 C43 H43 120.6
C42 C43 H43 120.6
C43 C44 C45 119.0(3)
C43 C44 H44 120.5
C45 C44 H44 120.5
C44 C45 C46 118.9(3)
C44 C45 H45 120.6
C46 C45 H45 120.6
N6 C46 C45 123.3(3)
N6 C46 H46 118.3
C45 C46 H46 118.3
N7 C47 C48 123.6(3)
N7 C47 H47 118.2
C48 C47 H47 118.2
C49 C48 C47 118.9(3)
C49 C48 H48 120.6
C47 C48 H48 120.6
C48 C49 C50 118.6(3)
C48 C49 H49 120.7
C50 C49 H49 120.7
C51 C50 C49 118.7(3)
C51 C50 H50 120.7
C49 C50 H50 120.7
N7 C51 C50 123.3(3)
N7 C51 H51 118.3
C50 C51 H51 118.3
N10 C52 C55 123.3(3)
N10 C52 H52 118.3
C55 C52 H52 118.3
N10 C53 C54 123.2(3)
N10 C53 H53 118.4
C54 C53 H53 118.4
C62 C54 C53 118.9(3)
C62 C54 H54 120.5
C53 C54 H54 120.5
C62 C55 C52 118.9(3)
C62 C55 H55 120.6
C52 C55 H55 120.6
O7 C59 N8 125.6(5)
O7 C59 H59 117.2
N8 C59 H59 117.2
N8 C60 H60A 109.5
N8 C60 H60B 109.5
H60A C60 H60B 109.5
N8 C60 H60C 109.5
H60A C60 H60C 109.5
H60B C60 H60C 109.5
N8 C61 H61A 109.5
N8 C61 H61B 109.5
H61A C61 H61B 109.5
N8 C61 H61C 109.5
H61A C61 H61C 109.5
H61B C61 H61C 109.5
C11 N1 N2 108.00(19)
C11 N1 Ni2 144.34(17)
N2 N1 Ni2 106.17(14)
C12 N2 N1 115.3(2)
C12 N2 Ni1 129.67(17)
N1 N2 Ni1 114.78(15)
C19 N3 C23 118.0(2)
C19 N3 Ni1 120.22(19)
C23 N3 Ni1 121.75(19)
C33 N4 N5 107.8(2)
C33 N4 Ni2 145.27(17)
N5 N4 Ni2 106.93(14)
C35 N5 N4 115.3(2)
C35 N5 Ni3 129.29(17)
N4 N5 Ni3 114.77(15)
C46 N6 C42 116.7(3)
C46 N6 Ni3 121.03(19)
C42 N6 Ni3 122.3(2)
C47 N7 C51 117.0(2)
C47 N7 Ni2 123.50(18)
C51 N7 Ni2 119.06(18)
C59 N8 C60 121.8(4)
C59 N8 C61 121.4(4)
C60 N8 C61 116.7(3)
C54 C62 C55 118.9(3)
C54 C62 H62 120.6
C55 C62 H62 120.6
C53 N10 C52 116.8(2)
C53 N10 Ni2 122.35(19)
C52 N10 Ni2 120.49(18)
O3 Ni1 N2 96.43(8)
O3 Ni1 O1 177.27(9)
N2 Ni1 O1 83.60(8)
O3 Ni1 N3 88.29(9)
N2 Ni1 N3 175.20(9)
O1 Ni1 N3 91.73(9)
O5 Ni2 O2 170.13(8)
O5 Ni2 N7 99.08(8)
O2 Ni2 N7 90.67(8)
O5 Ni2 N10 85.96(8)
O2 Ni2 N10 84.28(8)
N7 Ni2 N10 174.94(8)
O5 Ni2 N4 78.18(7)
O2 Ni2 N4 103.63(7)
N7 Ni2 N4 89.49(8)
N10 Ni2 N4 91.97(8)
O5 Ni2 N1 100.54(7)
O2 Ni2 N1 77.70(7)
N7 Ni2 N1 90.38(8)
N10 Ni2 N1 88.28(8)
N4 Ni2 N1 178.67(8)
O4 Ni3 O6 179.06(9)
O4 Ni3 N5 83.07(9)
O6 Ni3 N5 96.18(9)
O4 Ni3 N6 90.55(9)
O6 Ni3 N6 90.20(9)
N5 Ni3 N6 173.61(10)
C11 O1 Ni1 112.84(16)
C12 O2 Ni2 113.97(15)
C18 O3 Ni1 126.21(16)
C33 O4 Ni3 114.06(17)
C35 O5 Ni2 114.09(15)
C37 O6 Ni3 125.48(17)
H8B O8 H8A 108.4

loop_
_geom_bond_atom_site_label_1
_geom_bond_atom_site_label_2
_geom_bond_distance
C1 C11 1.526(3)
C1 C3 1.542(4)
C1 C2 1.544(4)
C1 C10 1.548(4)
C2 C6 1.535(4)
C2 H2A 0.9900
C2 H2B 0.9900
C3 C4 1.540(4)
C3 H3A 0.9900
C3 H3B 0.9900
C4 C7 1.528(4)
C4 C5 1.531(4)
C4 H4 1.0000
C5 C6 1.532(4)
C5 H5A 0.9900
C5 H5B 0.9900
C6 C9 1.529(4)
C6 H6 1.0000
C7 C8 1.528(5)
C7 H7A 0.9900
C7 H7B 0.9900
C8 C9 1.533(5)
C8 C10 1.535(4)
C8 H8 1.0000
C9 H9A 0.9900
C9 H9B 0.9900
C10 H10A 0.9900
C10 H10B 0.9900
C11 N1 1.310(3)
C11 O1 1.314(3)
C12 O2 1.278(3)
C12 N2 1.335(3)
C12 C13 1.471(3)
C13 C14 1.404(4)
C13 C18 1.414(4)
C14 C15 1.369(4)
C14 H14 0.9500
C15 C16 1.394(4)
C15 H15 0.9500
C16 C17 1.375(4)
C16 H16 0.9500
C17 C18 1.408(4)
C17 H17 0.9500
C18 O3 1.320(3)
C19 N3 1.346(4)
C19 C20 1.378(4)
C19 H19 0.9500
C20 C21 1.382(4)
C20 H20 0.9500
C21 C22 1.373(4)
C21 H21 0.9500
C22 C23 1.380(4)
C22 H22 0.9500
C23 N3 1.350(3)
C23 H23 0.9500
C24 C25 1.537(4)
C24 C34 1.540(4)
C24 H24A 0.9900
C24 H24B 0.9900
C25 C26 1.526(4)
C25 C32 1.529(4)
C25 H25 1.0000
C26 C27 1.528(4)
C26 H26A 0.9900
C26 H26B 0.9900
C27 C28 1.520(4)
C27 C31 1.535(4)
C27 H27 1.0000
C28 C29 1.526(5)
C28 H28A 0.9900
C28 H28B 0.9900
C29 C32 1.525(5)
C29 C30 1.535(4)
C29 H29 1.0000
C30 C34 1.542(4)
C30 H30A 0.9900
C30 H30B 0.9900
C31 C34 1.543(4)
C31 H31A 0.9900
C31 H31B 0.9900
C32 H32A 0.9900
C32 H32B 0.9900
C33 O4 1.306(3)
C33 N4 1.315(3)
C33 C34 1.525(4)
C35 O5 1.278(3)
C35 N5 1.326(3)
C35 C36 1.480(3)
C36 C41 1.397(4)
C36 C37 1.413(4)
C37 O6 1.326(4)
C37 C38 1.409(4)
C38 C39 1.375(5)
C38 H38 0.9500
C39 C40 1.385(5)
C39 H39 0.9500
C40 C41 1.374(4)
C40 H40 0.9500
C41 H41 0.9500
C42 N6 1.343(4)
C42 C43 1.384(4)
C42 H42 0.9500
C43 C44 1.373(5)
C43 H43 0.9500
C44 C45 1.374(5)
C44 H44 0.9500
C45 C46 1.383(4)
C45 H45 0.9500
C46 N6 1.342(4)
C46 H46 0.9500
C47 N7 1.333(3)
C47 C48 1.381(4)
C47 H47 0.9500
C48 C49 1.380(4)
C48 H48 0.9500
C49 C50 1.385(4)
C49 H49 0.9500
C50 C51 1.379(4)
C50 H50 0.9500
C51 N7 1.346(3)
C51 H51 0.9500
C52 N10 1.341(4)
C52 C55 1.380(4)
C52 H52 0.9500
C53 N10 1.338(4)
C53 C54 1.384(4)
C53 H53 0.9500
C54 C62 1.370(5)
C54 H54 0.9500
C55 C62 1.374(4)
C55 H55 0.9500
C59 O7 1.217(5)
C59 N8 1.301(5)
C59 H59 0.9500
C60 N8 1.413(5)
C60 H60A 0.9800
C60 H60B 0.9800
C60 H60C 0.9800
C61 N8 1.445(5)
C61 H61A 0.9800
C61 H61B 0.9800
C61 H61C 0.9800
N1 N2 1.432(3)
N1 Ni2 2.180(2)
N2 Ni1 1.822(2)
N3 Ni1 1.926(2)
N4 N5 1.437(3)
N4 Ni2 2.176(2)
N5 Ni3 1.834(2)
N6 Ni3 1.947(2)
N7 Ni2 2.097(2)
C62 H62 0.9500
N10 Ni2 2.174(2)
Ni1 O3 1.8124(18)
Ni1 O1 1.8277(18)
Ni2 O5 2.0099(17)
Ni2 O2 2.0109(17)
Ni3 O4 1.8226(19)
Ni3 O6 1.825(2)
O8 H8B 0.8500
O8 H8A 0.8500

loop_
_geom_hbond_atom_site_label_D
_geom_hbond_atom_site_label_H
_geom_hbond_atom_site_label_A
_geom_hbond_site_symmetry_A
_geom_hbond_distance_DH
_geom_hbond_distance_HA
_geom_hbond_distance_DA
_geom_hbond_angle_DHA
O8 H8A O7 2_566 0.85 1.97 2.821(5) 179
O8 H8B O6 2_665 0.85 2.10 2.952(4) 179
C2 H2A O5 . 0.99 2.46 3.356(4) 151
C3 H3B O5 . 0.99 2.55 3.425(3) 147
C24 H24A N7 . 0.99 2.52 3.382(4) 145
C31 H31B O2 . 0.99 2.30 3.259(4) 163

loop_
_geom_torsion_atom_site_label_1
_geom_torsion_atom_site_label_2
_geom_torsion_atom_site_label_3
_geom_torsion_atom_site_label_4
_geom_torsion
C11 C1 C2 C6 179.1(2)
C3 C1 C2 C6 -59.3(3)
C10 C1 C2 C6 58.1(3)
C11 C1 C3 C4 -178.1(2)
C2 C1 C3 C4 59.1(3)
C10 C1 C3 C4 -58.6(3)
C1 C3 C4 C7 60.1(3)
C1 C3 C4 C5 -60.0(3)
C7 C4 C5 C6 -60.5(3)
C3 C4 C5 C6 60.0(3)
C4 C5 C6 C9 60.5(3)
C4 C5 C6 C2 -60.4(3)
C1 C2 C6 C9 -59.7(3)
C1 C2 C6 C5 60.5(3)
C5 C4 C7 C8 60.2(3)
C3 C4 C7 C8 -59.9(3)
C4 C7 C8 C9 -60.4(3)
C4 C7 C8 C10 60.1(3)
C5 C6 C9 C8 -60.3(3)
C2 C6 C9 C8 60.1(3)
C7 C8 C9 C6 60.5(3)
C10 C8 C9 C6 -60.1(3)
C7 C8 C10 C1 -60.3(3)
C9 C8 C10 C1 60.2(3)
C11 C1 C10 C8 178.7(2)
C3 C1 C10 C8 58.9(3)
C2 C1 C10 C8 -58.7(3)
C3 C1 C11 N1 -84.0(3)
C2 C1 C11 N1 36.7(3)
C10 C1 C11 N1 157.3(2)
C3 C1 C11 O1 96.0(3)
C2 C1 C11 O1 -143.3(2)
C10 C1 C11 O1 -22.7(3)
O2 C12 C13 C14 9.4(4)
N2 C12 C13 C14 -169.2(2)
O2 C12 C13 C18 -172.4(2)
N2 C12 C13 C18 9.1(4)
C18 C13 C14 C15 0.8(4)
C12 C13 C14 C15 179.2(3)
C13 C14 C15 C16 1.4(5)
C14 C15 C16 C17 -1.6(5)
C15 C16 C17 C18 -0.5(5)
C16 C17 C18 O3 -177.1(3)
C16 C17 C18 C13 2.7(4)
C14 C13 C18 O3 176.9(2)
C12 C13 C18 O3 -1.3(4)
C14 C13 C18 C17 -2.8(4)
C12 C13 C18 C17 178.9(2)
N3 C19 C20 C21 1.6(5)
C19 C20 C21 C22 -0.8(4)
C20 C21 C22 C23 -1.3(4)
C21 C22 C23 N3 2.7(4)
C34 C24 C25 C26 60.8(3)
C34 C24 C25 C32 -59.5(3)
C32 C25 C26 C27 60.0(3)
C24 C25 C26 C27 -60.5(3)
C25 C26 C27 C28 -59.4(3)
C25 C26 C27 C31 60.4(3)
C26 C27 C28 C29 58.6(3)
C31 C27 C28 C29 -62.0(3)
C27 C28 C29 C32 -59.0(3)
C27 C28 C29 C30 61.6(3)
C28 C29 C30 C34 -60.1(3)
C32 C29 C30 C34 61.0(3)
C28 C27 C31 C34 61.3(3)
C26 C27 C31 C34 -59.5(3)
C28 C29 C32 C25 59.6(3)
C30 C29 C32 C25 -60.6(3)
C26 C25 C32 C29 -59.9(3)
C24 C25 C32 C29 59.9(3)
O4 C33 C34 C24 -119.0(3)
N4 C33 C34 C24 60.7(3)
O4 C33 C34 C30 1.0(3)
N4 C33 C34 C30 -179.3(3)
O4 C33 C34 C31 120.3(3)
N4 C33 C34 C31 -59.9(3)
C25 C24 C34 C33 179.0(2)
C25 C24 C34 C30 58.3(3)
C25 C24 C34 C31 -59.4(3)
C29 C30 C34 C33 179.2(2)
C29 C30 C34 C24 -59.0(3)
C29 C30 C34 C31 58.7(3)
C27 C31 C34 C33 -179.4(2)
C27 C31 C34 C24 58.3(3)
C27 C31 C34 C30 -59.3(3)
O5 C35 C36 C41 10.3(4)
N5 C35 C36 C41 -166.4(3)
O5 C35 C36 C37 -171.3(3)
N5 C35 C36 C37 11.9(4)
C41 C36 C37 O6 -177.0(3)
C35 C36 C37 O6 4.7(5)
C41 C36 C37 C38 1.8(4)
C35 C36 C37 C38 -176.6(3)
O6 C37 C38 C39 176.9(3)
C36 C37 C38 C39 -1.9(5)
C37 C38 C39 C40 1.0(6)
C38 C39 C40 C41 0.2(5)
C39 C40 C41 C36 -0.3(5)
C37 C36 C41 C40 -0.7(4)
C35 C36 C41 C40 177.8(3)
N6 C42 C43 C44 -0.9(5)
C42 C43 C44 C45 0.3(5)
C43 C44 C45 C46 0.0(5)
C44 C45 C46 N6 0.1(5)
N7 C47 C48 C49 -1.4(4)
C47 C48 C49 C50 0.6(4)
C48 C49 C50 C51 0.5(4)
C49 C50 C51 N7 -1.0(4)
N10 C53 C54 C62 0.3(5)
N10 C52 C55 C62 -0.1(4)
O1 C11 N1 N2 2.5(3)
C1 C11 N1 N2 -177.5(2)
O1 C11 N1 Ni2 -160.2(2)
C1 C11 N1 Ni2 19.8(5)
O2 C12 N2 N1 -0.5(3)
C13 C12 N2 N1 178.0(2)
O2 C12 N2 Ni1 173.44(18)
C13 C12 N2 Ni1 -8.0(4)
C11 N1 N2 C12 175.6(2)
Ni2 N1 N2 C12 -14.7(2)
C11 N1 N2 Ni1 0.8(2)
Ni2 N1 N2 Ni1 170.38(10)
C20 C19 N3 C23 -0.3(4)
C20 C19 N3 Ni1 179.6(2)
C22 C23 N3 C19 -1.8(4)
C22 C23 N3 Ni1 178.2(2)
O4 C33 N4 N5 -1.7(3)
C34 C33 N4 N5 178.5(2)
O4 C33 N4 Ni2 177.3(2)
C34 C33 N4 Ni2 -2.5(5)
O5 C35 N5 N4 -6.4(4)
C36 C35 N5 N4 170.3(2)
O5 C35 N5 Ni3 164.11(19)
C36 C35 N5 Ni3 -19.2(4)
C33 N4 N5 C35 172.6(2)
Ni2 N4 N5 C35 -6.8(3)
C33 N4 N5 Ni3 0.7(3)
Ni2 N4 N5 Ni3 -178.72(10)
C45 C46 N6 C42 -0.6(5)
C45 C46 N6 Ni3 -179.9(3)
C43 C42 N6 C46 1.0(4)
C43 C42 N6 Ni3 -179.8(2)
C48 C47 N7 C51 0.9(4)
C48 C47 N7 Ni2 172.9(2)
C50 C51 N7 C47 0.3(4)
C50 C51 N7 Ni2 -172.0(2)
O7 C59 N8 C60 -3.6(7)
O7 C59 N8 C61 -178.9(4)
C53 C54 C62 C55 0.8(5)
C52 C55 C62 C54 -0.9(4)
C54 C53 N10 C52 -1.3(4)
C54 C53 N10 Ni2 171.8(2)
C55 C52 N10 C53 1.2(4)
C55 C52 N10 Ni2 -172.0(2)
C12 N2 Ni1 O3 0.8(2)
N1 N2 Ni1 O3 174.76(17)
C12 N2 Ni1 O1 -176.5(2)
N1 N2 Ni1 O1 -2.50(17)
C12 N2 Ni1 N3 170.0(11)
N1 N2 Ni1 N3 -16.0(13)
C19 N3 Ni1 O3 30.2(2)
C23 N3 Ni1 O3 -149.9(2)
C19 N3 Ni1 N2 -139.1(11)
C23 N3 Ni1 N2 40.8(13)
C19 N3 Ni1 O1 -152.6(2)
C23 N3 Ni1 O1 27.3(2)
C47 N7 Ni2 O5 40.5(2)
C51 N7 Ni2 O5 -147.63(19)
C47 N7 Ni2 O2 -141.0(2)
C51 N7 Ni2 O2 30.81(19)
C47 N7 Ni2 N10 -144.3(9)
C51 N7 Ni2 N10 27.6(10)
C47 N7 Ni2 N4 -37.4(2)
C51 N7 Ni2 N4 134.43(19)
C47 N7 Ni2 N1 141.3(2)
C51 N7 Ni2 N1 -46.89(19)
C53 N10 Ni2 O5 47.3(2)
C52 N10 Ni2 O5 -139.8(2)
C53 N10 Ni2 O2 -131.2(2)
C52 N10 Ni2 O2 41.68(19)
C53 N10 Ni2 N7 -128.0(9)
C52 N10 Ni2 N7 44.9(10)
C53 N10 Ni2 N4 125.3(2)
C52 N10 Ni2 N4 -61.8(2)
C53 N10 Ni2 N1 -53.4(2)
C52 N10 Ni2 N1 119.5(2)
C33 N4 Ni2 O5 -167.6(3)
N5 N4 Ni2 O5 11.41(15)
C33 N4 Ni2 O2 22.4(3)
N5 N4 Ni2 O2 -158.64(15)
C33 N4 Ni2 N7 -68.2(3)
N5 N4 Ni2 N7 110.80(16)
C33 N4 Ni2 N10 107.0(3)
N5 N4 Ni2 N10 -74.04(16)
C33 N4 Ni2 N1 -152(3)
N5 N4 Ni2 N1 27(4)
C11 N1 Ni2 O5 10.3(3)
N2 N1 Ni2 O5 -152.61(14)
C11 N1 Ni2 O2 -179.6(3)
N2 N1 Ni2 O2 17.47(14)
C11 N1 Ni2 N7 -89.0(3)
N2 N1 Ni2 N7 108.08(15)
C11 N1 Ni2 N10 95.9(3)
N2 N1 Ni2 N10 -67.05(15)
C11 N1 Ni2 N4 -5(4)
N2 N1 Ni2 N4 -168(4)
C35 N5 Ni3 O4 -170.3(2)
N4 N5 Ni3 O4 0.24(17)
C35 N5 Ni3 O6 10.3(3)
N4 N5 Ni3 O6 -179.17(18)
C35 N5 Ni3 N6 -166.5(8)
N4 N5 Ni3 N6 4.0(10)
C46 N6 Ni3 O4 11.1(2)
C42 N6 Ni3 O4 -168.1(2)
C46 N6 Ni3 O6 -169.5(2)
C42 N6 Ni3 O6 11.3(2)
C46 N6 Ni3 N5 7.4(10)
C42 N6 Ni3 N5 -171.8(8)
N1 C11 O1 Ni1 -4.6(3)
C1 C11 O1 Ni1 175.37(17)
O3 Ni1 O1 C11 -87.1(16)
N2 Ni1 O1 C11 3.74(18)
N3 Ni1 O1 C11 -177.38(18)
N2 C12 O2 Ni2 17.6(3)
C13 C12 O2 Ni2 -160.86(18)
O5 Ni2 O2 C12 61.6(5)
N7 Ni2 O2 C12 -109.35(18)
N10 Ni2 O2 C12 70.37(18)
N4 Ni2 O2 C12 161.02(17)
N1 Ni2 O2 C12 -19.11(17)
C17 C18 O3 Ni1 172.16(19)
C13 C18 O3 Ni1 -7.6(4)
N2 Ni1 O3 C18 7.2(2)
O1 Ni1 O3 C18 97.7(16)
N3 Ni1 O3 C18 -171.9(2)
N4 C33 O4 Ni3 2.1(3)
C34 C33 O4 Ni3 -178.19(18)
O6 Ni3 O4 C33 37(6)
N5 Ni3 O4 C33 -1.17(19)
N6 Ni3 O4 C33 179.2(2)
N5 C35 O5 Ni2 17.5(3)
C36 C35 O5 Ni2 -159.12(19)
O2 Ni2 O5 C35 86.3(4)
N7 Ni2 O5 C35 -102.88(18)
N10 Ni2 O5 C35 77.54(18)
N4 Ni2 O5 C35 -15.33(18)
N1 Ni2 O5 C35 165.03(18)
C38 C37 O6 Ni3 167.5(2)
C36 C37 O6 Ni3 -13.8(4)
O4 Ni3 O6 C37 -31(6)
N5 Ni3 O6 C37 6.7(3)
N6 Ni3 O6 C37 -173.6(3)
